data_7158125
loop_
_publ_author_name
'Zhang, Zai-Wei'
'Rakesh, K. P.'
'Liu, Jing'
'Qin, Hua-Li'
'Tang, Haolin'

_publ_section_title
;
 A general approach to nitrile- and sulfonyl fluoride-substituted
 cyclopropanes.
;
_journal_issue 27
_journal_name_full 'Organic &amp; biomolecular chemistry'
_journal_page_first 6021
_journal_page_last 6024
_journal_paper_doi 10.1039/d1ob01043c
_journal_volume 19
_journal_year 2021
_chemical_formula_sum 'C10 H8 F N O2 S'
_chemical_formula_weight 225.23
_space_group_IT_number 14
_space_group_name_Hall '-P 2ybc'
_space_group_name_H-M_alt 'P 1 21/c 1'
_symmetry_cell_setting monoclinic
_symmetry_space_group_name_H-M 'P 1 21/c 1'
_atom_sites_solution_hydrogens geom
_atom_sites_solution_primary direct
_atom_sites_solution_secondary difmap
_audit_creation_method SHELXL-97
_audit_update_record
;
2021-03-13 deposited with the CCDC.	2021-06-11 downloaded from the CCDC.
;
_cell_angle_alpha 90.00
_cell_angle_beta 97.925(2)
_cell_angle_gamma 90.00
_cell_formula_units_Z 4
_cell_length_a 7.7520(6)
_cell_length_b 23.8360(19)
_cell_length_c 5.6189(5)
_cell_measurement_reflns_used 1952
_cell_measurement_temperature 298(2)
_cell_measurement_theta_max 27.531
_cell_measurement_theta_min 2.564
_cell_volume 1028.33(15)
_computing_cell_refinement 'Bruker SMART'
_computing_data_collection 'Bruker SMART'
_computing_data_reduction 'Bruker SAINT'
_computing_molecular_graphics 'Bruker SHELXTL'
_computing_publication_material 'Bruker SHELXTL'
_computing_structure_refinement 'SHELXL-97 (Sheldrick, 1997)'
_computing_structure_solution 'SHELXS-97 (Sheldrick, 1990)'
_diffrn_ambient_temperature 298(2)
_diffrn_measured_fraction_theta_full 0.998
_diffrn_measured_fraction_theta_max 0.998
_diffrn_measurement_device_type 'CCD area detector'
_diffrn_measurement_method 'phi and omega scans'
_diffrn_radiation_monochromator graphite
_diffrn_radiation_source 'fine-focus sealed tube'
_diffrn_radiation_type MoK\a
_diffrn_radiation_wavelength 0.71073
_diffrn_reflns_av_R_equivalents 0.0522
_diffrn_reflns_av_sigmaI/netI 0.0587
_diffrn_reflns_limit_h_max 9
_diffrn_reflns_limit_h_min -8
_diffrn_reflns_limit_k_max 28
_diffrn_reflns_limit_k_min -22
_diffrn_reflns_limit_l_max 6
_diffrn_reflns_limit_l_min -6
_diffrn_reflns_number 4917
_diffrn_reflns_theta_full 25.02
_diffrn_reflns_theta_max 25.02
_diffrn_reflns_theta_min 2.79
_exptl_absorpt_coefficient_mu 0.307
_exptl_absorpt_correction_T_max 0.9671
_exptl_absorpt_correction_T_min 0.9003
_exptl_absorpt_correction_type multi-scan
_exptl_absorpt_process_details sadabs
_exptl_crystal_density_diffrn 1.455
_exptl_crystal_density_meas 0
_exptl_crystal_density_method 'not measured'
_exptl_crystal_F_000 464
_exptl_crystal_size_max 0.35
_exptl_crystal_size_mid 0.15
_exptl_crystal_size_min 0.11
_refine_diff_density_max 0.334
_refine_diff_density_min -0.407
_refine_diff_density_rms 0.065
_refine_ls_extinction_method none
_refine_ls_goodness_of_fit_ref 1.146
_refine_ls_hydrogen_treatment mixed
_refine_ls_matrix_type full
_refine_ls_number_parameters 136
_refine_ls_number_reflns 1818
_refine_ls_number_restraints 0
_refine_ls_restrained_S_all 1.146
_refine_ls_R_factor_all 0.0974
_refine_ls_R_factor_gt 0.0776
_refine_ls_shift/su_max 0.000
_refine_ls_shift/su_mean 0.000
_refine_ls_structure_factor_coef Fsqd
_refine_ls_weighting_details 'calc w=1/[\s^2^(Fo^2^)+(0.0288P)^2^+2.4729P] where P=(Fo^2^+2Fc^2^)/3'
_refine_ls_weighting_scheme calc
_refine_ls_wR_factor_gt 0.1600
_refine_ls_wR_factor_ref 0.1669
_reflns_number_gt 1409
_reflns_number_total 1818
_reflns_threshold_expression >2sigma(I)
_cod_data_source_file d1ob01043c2.cif
_cod_data_source_block 210114f
_cod_depositor_comments
;
The following automatic conversions were performed:

data item '_symmetry_cell_setting' value 'Monoclinic' was changed to
'monoclinic' in accordance with the
/home/data/users/saulius/crontab/automatic-downloads/rss-feeds/RSC/lib/dictionaries/cif_core.dic
dictionary named 'cif_core.dic' version 2.4.2 last updated on
2011-04-26.

Automatic conversion script
Id: cif_fix_values 7556 2019-12-06 15:28:31Z antanas 

 Adding full bibliography for 7158124--7158125.cif.
;
_cod_original_sg_symbol_H-M P2(1)/c
_cod_database_code 7158125

loop_
_symmetry_equiv_pos_as_xyz
'x, y, z'
'-x, y+1/2, -z+1/2'
'-x, -y, -z'
'x, -y-1/2, z-1/2'

loop_
_atom_site_label
_atom_site_type_symbol
_atom_site_fract_x
_atom_site_fract_y
_atom_site_fract_z
_atom_site_U_iso_or_equiv
_atom_site_adp_type
_atom_site_occupancy
_atom_site_symmetry_multiplicity
_atom_site_calc_flag
_atom_site_refinement_flags
_atom_site_disorder_assembly
_atom_site_disorder_group
F1 F 1.3985(4) 0.42412(17) 0.5191(6) 0.0805(11) Uani 1 1 d . . .
N1 N 1.1615(7) 0.3000(2) 0.1642(9) 0.0720(15) Uani 1 1 d . . .
O1 O 1.2092(6) 0.49639(16) 0.5933(7) 0.0750(13) Uani 1 1 d . . .
O2 O 1.1533(5) 0.43867(15) 0.2387(6) 0.0564(10) Uani 1 1 d . . .
S1 S 1.21036(16) 0.44441(5) 0.4835(2) 0.0445(4) Uani 1 1 d . . .
C1 C 1.1306(7) 0.31729(19) 0.3382(9) 0.0451(12) Uani 1 1 d . . .
C2 C 1.0849(6) 0.33650(19) 0.5654(8) 0.0415(11) Uani 1 1 d . . .
H2 H 1.0940 0.3080 0.6922 0.050 Uiso 1 1 calc R . .
C3 C 1.1166(6) 0.39539(19) 0.6525(8) 0.0373(10) Uani 1 1 d . . .
H3 H 1.1443 0.3997 0.8271 0.045 Uiso 1 1 calc R . .
C4 C 0.9368(6) 0.37648(18) 0.5655(8) 0.0359(10) Uani 1 1 d . . .
H4 H 0.8898 0.3907 0.4061 0.043 Uiso 1 1 calc R . .
C5 C 0.8044(6) 0.36852(19) 0.7295(8) 0.0374(11) Uani 1 1 d . . .
C6 C 0.7690(6) 0.4093(2) 0.8871(8) 0.0450(12) Uani 1 1 d . . .
H6 H 0.8328 0.4425 0.8983 0.054 Uiso 1 1 calc R . .
C7 C 0.6403(7) 0.4017(3) 1.0286(9) 0.0605(16) Uani 1 1 d . . .
H7 H 0.6170 0.4297 1.1348 0.073 Uiso 1 1 calc R . .
C8 C 0.5467(7) 0.3534(3) 1.0144(11) 0.0643(17) Uani 1 1 d . . .
H8 H 0.4596 0.3483 1.1109 0.077 Uiso 1 1 calc R . .
C9 C 0.5805(7) 0.3128(3) 0.8593(12) 0.0681(17) Uani 1 1 d . . .
H9 H 0.5159 0.2798 0.8482 0.082 Uiso 1 1 calc R . .
C10 C 0.7104(7) 0.3201(2) 0.7177(11) 0.0586(15) Uani 1 1 d . . .
H10 H 0.7341 0.2917 0.6132 0.070 Uiso 1 1 calc R . .

loop_
_atom_site_aniso_label
_atom_site_aniso_U_11
_atom_site_aniso_U_22
_atom_site_aniso_U_33
_atom_site_aniso_U_23
_atom_site_aniso_U_13
_atom_site_aniso_U_12
F1 0.0468(19) 0.108(3) 0.089(3) 0.029(2) 0.0152(17) 0.0089(18)
N1 0.109(4) 0.046(3) 0.070(3) -0.013(3) 0.045(3) -0.014(3)
O1 0.105(3) 0.044(2) 0.078(3) -0.016(2) 0.021(2) -0.021(2)
O2 0.073(2) 0.060(2) 0.0368(19) 0.0095(17) 0.0088(17) -0.0104(19)
S1 0.0477(7) 0.0412(7) 0.0452(7) 0.0005(6) 0.0093(5) -0.0067(6)
C1 0.063(3) 0.033(3) 0.044(3) -0.003(2) 0.024(2) -0.001(2)
C2 0.056(3) 0.031(2) 0.040(3) 0.003(2) 0.018(2) 0.000(2)
C3 0.042(3) 0.042(3) 0.029(2) -0.0014(19) 0.0067(19) -0.001(2)
C4 0.042(3) 0.036(2) 0.030(2) -0.0002(19) 0.0050(19) -0.004(2)
C5 0.036(2) 0.041(3) 0.034(2) 0.002(2) 0.0019(19) -0.002(2)
C6 0.038(3) 0.058(3) 0.039(3) -0.004(2) 0.003(2) -0.007(2)
C7 0.047(3) 0.092(5) 0.042(3) -0.010(3) 0.006(2) 0.002(3)
C8 0.039(3) 0.095(5) 0.062(4) 0.015(3) 0.018(3) 0.004(3)
C9 0.057(4) 0.056(4) 0.095(5) 0.016(3) 0.021(3) -0.018(3)
C10 0.059(3) 0.041(3) 0.080(4) -0.003(3) 0.024(3) -0.007(3)

loop_
_atom_type_symbol
_atom_type_description
_atom_type_scat_dispersion_real
_atom_type_scat_dispersion_imag
_atom_type_scat_source
C C 0.0033 0.0016 'International Tables Vol C Tables 4.2.6.8 and 6.1.1.4'
H H 0.0000 0.0000 'International Tables Vol C Tables 4.2.6.8 and 6.1.1.4'
N N 0.0061 0.0033 'International Tables Vol C Tables 4.2.6.8 and 6.1.1.4'
O O 0.0106 0.0060 'International Tables Vol C Tables 4.2.6.8 and 6.1.1.4'
F F 0.0171 0.0103 'International Tables Vol C Tables 4.2.6.8 and 6.1.1.4'
S S 0.1246 0.1234 'International Tables Vol C Tables 4.2.6.8 and 6.1.1.4'

loop_
_geom_angle_atom_site_label_1
_geom_angle_atom_site_label_2
_geom_angle_atom_site_label_3
_geom_angle
_geom_angle_site_symmetry_1
_geom_angle_site_symmetry_3
_geom_angle_publ_flag
O1 S1 O2 120.5(3) . . ?
O1 S1 F1 106.9(3) . . ?
O2 S1 F1 105.5(2) . . ?
O1 S1 C3 109.3(2) . . ?
O2 S1 C3 112.1(2) . . ?
F1 S1 C3 100.4(2) . . ?
N1 C1 C2 176.4(5) . . ?
C1 C2 C4 119.0(4) . . ?
C1 C2 C3 122.5(4) . . ?
C4 C2 C3 59.5(3) . . ?
C1 C2 H2 114.9 . . ?
C4 C2 H2 114.9 . . ?
C3 C2 H2 114.9 . . ?
C4 C3 C2 60.2(3) . . ?
C4 C3 S1 118.2(3) . . ?
C2 C3 S1 121.1(3) . . ?
C4 C3 H3 115.4 . . ?
C2 C3 H3 115.4 . . ?
S1 C3 H3 115.4 . . ?
C3 C4 C5 122.3(4) . . ?
C3 C4 C2 60.4(3) . . ?
C5 C4 C2 121.1(4) . . ?
C3 C4 H4 114.2 . . ?
C5 C4 H4 114.2 . . ?
C2 C4 H4 114.2 . . ?
C10 C5 C6 118.7(5) . . ?
C10 C5 C4 119.3(4) . . ?
C6 C5 C4 121.9(4) . . ?
C5 C6 C7 120.5(5) . . ?
C5 C6 H6 119.8 . . ?
C7 C6 H6 119.8 . . ?
C8 C7 C6 120.3(5) . . ?
C8 C7 H7 119.8 . . ?
C6 C7 H7 119.8 . . ?
C9 C8 C7 119.7(5) . . ?
C9 C8 H8 120.2 . . ?
C7 C8 H8 120.2 . . ?
C8 C9 C10 120.2(5) . . ?
C8 C9 H9 119.9 . . ?
C10 C9 H9 119.9 . . ?
C5 C10 C9 120.5(5) . . ?
C5 C10 H10 119.7 . . ?
C9 C10 H10 119.7 . . ?

loop_
_geom_bond_atom_site_label_1
_geom_bond_atom_site_label_2
_geom_bond_distance
_geom_bond_site_symmetry_2
_geom_bond_publ_flag
F1 S1 1.523(3) . ?
N1 C1 1.118(6) . ?
O1 S1 1.385(4) . ?
O2 S1 1.392(3) . ?
S1 C3 1.728(4) . ?
C1 C2 1.445(6) . ?
C2 C4 1.492(6) . ?
C2 C3 1.496(6) . ?
C2 H2 0.9800 . ?
C3 C4 1.482(6) . ?
C3 H3 0.9800 . ?
C4 C5 1.483(6) . ?
C4 H4 0.9800 . ?
C5 C10 1.362(7) . ?
C5 C6 1.368(6) . ?
C6 C7 1.371(7) . ?
C6 H6 0.9300 . ?
C7 C8 1.356(8) . ?
C7 H7 0.9300 . ?
C8 C9 1.353(8) . ?
C8 H8 0.9300 . ?
C9 C10 1.378(7) . ?
C9 H9 0.9300 . ?
C10 H10 0.9300 . ?

loop_
_geom_torsion_atom_site_label_1
_geom_torsion_atom_site_label_2
_geom_torsion_atom_site_label_3
_geom_torsion_atom_site_label_4
_geom_torsion
_geom_torsion_site_symmetry_1
_geom_torsion_site_symmetry_2
_geom_torsion_site_symmetry_3
_geom_torsion_site_symmetry_4
_geom_torsion_publ_flag
N1 C1 C2 C4 -101(10) . . . . ?
N1 C1 C2 C3 -171(10) . . . . ?
C1 C2 C3 C4 107.0(5) . . . . ?
C1 C2 C3 S1 0.2(7) . . . . ?
C4 C2 C3 S1 -106.8(4) . . . . ?
O1 S1 C3 C4 103.9(4) . . . . ?
O2 S1 C3 C4 -32.4(4) . . . . ?
F1 S1 C3 C4 -144.0(3) . . . . ?
O1 S1 C3 C2 174.2(4) . . . . ?
O2 S1 C3 C2 37.9(4) . . . . ?
F1 S1 C3 C2 -73.6(4) . . . . ?
C2 C3 C4 C5 110.2(5) . . . . ?
S1 C3 C4 C5 -138.2(4) . . . . ?
S1 C3 C4 C2 111.6(4) . . . . ?
C1 C2 C4 C3 -112.7(5) . . . . ?
C1 C2 C4 C5 135.3(4) . . . . ?
C3 C2 C4 C5 -112.0(5) . . . . ?
C3 C4 C5 C10 -131.1(5) . . . . ?
C2 C4 C5 C10 -58.7(6) . . . . ?
C3 C4 C5 C6 51.3(6) . . . . ?
C2 C4 C5 C6 123.7(5) . . . . ?
C10 C5 C6 C7 -0.6(7) . . . . ?
C4 C5 C6 C7 177.0(5) . . . . ?
C5 C6 C7 C8 0.2(8) . . . . ?
C6 C7 C8 C9 -0.2(9) . . . . ?
C7 C8 C9 C10 0.5(9) . . . . ?
C6 C5 C10 C9 1.0(8) . . . . ?
C4 C5 C10 C9 -176.7(5) . . . . ?
C8 C9 C10 C5 -0.9(9) . . . . ?
